data_4103371
loop_
_publ_author_name
'Young-Hyuk Joo'
'Jean'ne M. Shreeve'

_publ_contact_author_address
;
Laboratory for the Structure of Matter
Naval Research Laboratory
Washington, DC 20375
;
_publ_contact_author_email damon.parrish@nrl.navy.mil
_publ_contact_author_fax 202-767-6874
_publ_contact_author_name 'Dr Damon A. Parrish'
_publ_contact_author_phone 202-404-2141
_publ_section_title
;
 Nitroimino-tetrazolates and Oxy-nitroimino-tetrazolates
;
_journal_name_full 'Journal of the American Chemical Society'
_journal_page_first 15081
_journal_page_last 15090
_journal_paper_doi 10.1021/ja107729c
_journal_volume 132
_journal_year 2010
_chemical_formula_moiety '2(C1 H8 N5 1+), C4 H4 N12 O6 2-'
_chemical_formula_sum 'C6 H20 N22 O6'
_chemical_formula_weight 496.44
_chemical_name_systematic
; 
 bis(dihydrazinylmethaniminium) ((5E,5'E)-4,4'-(ethane-1,2-diylbis(oxy))
 bis(5-(nitroimino)-4,5-dihydrotetrazol-1-ide))
;
_space_group_IT_number 2
_symmetry_cell_setting triclinic
_symmetry_space_group_name_Hall '-P 1'
_symmetry_space_group_name_H-M 'P -1'
_atom_sites_solution_hydrogens geom
_atom_sites_solution_primary direct
_atom_sites_solution_secondary difmap
_audit_creation_date 2010-08-03
_audit_creation_method 'from SHELXTL CIF, local template and enCIFer'
_cell_angle_alpha 80.376(2)
_cell_angle_beta 82.322(2)
_cell_angle_gamma 77.146(2)
_cell_formula_units_Z 2
_cell_length_a 7.5429(5)
_cell_length_b 8.9642(6)
_cell_length_c 15.2214(11)
_cell_measurement_temperature 296(2)
_cell_volume 984.31(12)
_computing_cell_refinement 'Bruker APEX2 v2009.3-0 (Bruker, 2009)'
_computing_data_collection 'Bruker APEX2 v2009.3-0 (Bruker, 2009)'
_computing_data_reduction
;
Bruker SAINT v7.60A (Bruker, 2009), Bruker XPREP v2008/2 (Bruker, 2008)
;
_computing_molecular_graphics 'Bruker SHELXTL v2008/4 (Bruker, 2008)'
_computing_publication_material 'Bruker SHELXTL v2008/4 (Bruker, 2008)'
_computing_structure_refinement 'Bruker SHELXTL v2008/4 (Bruker, 2008)'
_computing_structure_solution 'Bruker SHELXTL v2008/4 (Bruker, 2008)'
_diffrn_ambient_temperature 296(2)
_diffrn_measured_fraction_theta_full 0.978
_diffrn_measured_fraction_theta_max 0.978
_diffrn_measurement_device_type 'Bruker SMART APEX II CCD'
_diffrn_measurement_method '\w scans'
_diffrn_radiation_monochromator graphite
_diffrn_radiation_source 'fine focus sealed tube'
_diffrn_radiation_type MoK\a
_diffrn_radiation_wavelength 0.71073
_diffrn_reflns_av_R_equivalents 0.0202
_diffrn_reflns_av_sigmaI/netI 0.0264
_diffrn_reflns_limit_h_max 9
_diffrn_reflns_limit_h_min -9
_diffrn_reflns_limit_k_max 11
_diffrn_reflns_limit_k_min -11
_diffrn_reflns_limit_l_max 19
_diffrn_reflns_limit_l_min -18
_diffrn_reflns_number 9627
_diffrn_reflns_theta_full 26.52
_diffrn_reflns_theta_max 26.52
_diffrn_reflns_theta_min 2.35
_exptl_absorpt_coefficient_mu 0.144
_exptl_absorpt_correction_T_max 0.9872
_exptl_absorpt_correction_T_min 0.9474
_exptl_absorpt_correction_type multi-scan
_exptl_absorpt_process_details 'SADABS v2008/1 (Bruker, 2008)'
_exptl_crystal_colour P-1
_exptl_crystal_density_diffrn 1.675
_exptl_crystal_density_method 'not measured'
_exptl_crystal_description 'thick plate'
_exptl_crystal_F_000 516
_exptl_crystal_size_max 0.38
_exptl_crystal_size_mid 0.24
_exptl_crystal_size_min 0.09
_refine_diff_density_max 0.186
_refine_diff_density_min -0.242
_refine_diff_density_rms 0.048
_refine_ls_extinction_method none
_refine_ls_goodness_of_fit_ref 1.057
_refine_ls_hydrogen_treatment mixed
_refine_ls_matrix_type full
_refine_ls_number_parameters 331
_refine_ls_number_reflns 3994
_refine_ls_number_restraints 0
_refine_ls_restrained_S_all 1.057
_refine_ls_R_factor_all 0.0491
_refine_ls_R_factor_gt 0.0383
_refine_ls_shift/su_max 0.000
_refine_ls_shift/su_mean 0.000
_refine_ls_structure_factor_coef Fsqd
_refine_ls_weighting_details 'calc w=1/[\s^2^(Fo^2^)+(0.0506P)^2^+0.2050P] where P=(Fo^2^+2Fc^2^)/3'
_refine_ls_weighting_scheme calc
_refine_ls_wR_factor_gt 0.0951
_refine_ls_wR_factor_ref 0.1024
_reflns_number_gt 3218
_reflns_number_total 3994
_reflns_threshold_expression I>2\s(I)
_cod_data_source_file ja107729c_si_002_4.cif
_cod_data_source_block compound_10
_cod_database_code 4103371

loop_
_symmetry_equiv_pos_as_xyz
'x, y, z'
'-x, -y, -z'

loop_
_atom_site_label
_atom_site_type_symbol
_atom_site_fract_x
_atom_site_fract_y
_atom_site_fract_z
_atom_site_U_iso_or_equiv
_atom_site_adp_type
_atom_site_occupancy
_atom_site_symmetry_multiplicity
_atom_site_calc_flag
_atom_site_refinement_flags
N1 N 0.13658(18) 0.67275(14) 0.89804(8) 0.0306(3) Uani 1 1 d .
N2 N 0.0270(2) 0.79341(16) 0.93233(9) 0.0399(3) Uani 1 1 d .
N3 N 0.0289(2) 0.75674(18) 1.01814(10) 0.0452(4) Uani 1 1 d .
N4 N 0.1379(2) 0.61479(17) 1.04056(9) 0.0389(3) Uani 1 1 d .
C5 C 0.2065(2) 0.56310(17) 0.96366(10) 0.0284(3) Uani 1 1 d .
N6 N 0.31962(19) 0.43240(15) 0.93766(8) 0.0349(3) Uani 1 1 d .
N7 N 0.39694(19) 0.33236(15) 1.00116(9) 0.0339(3) Uani 1 1 d .
O8 O 0.3718(2) 0.34977(16) 1.08073(8) 0.0691(5) Uani 1 1 d .
O9 O 0.50242(18) 0.21224(14) 0.97782(8) 0.0477(3) Uani 1 1 d .
O10 O 0.17773(16) 0.67922(13) 0.80797(7) 0.0340(3) Uani 1 1 d .
C11 C 0.0477(2) 0.62106(19) 0.76693(11) 0.0354(4) Uani 1 1 d .
H11A H 0.0254 0.6832 0.7094 0.042 Uiso 1 1 calc R
H11B H -0.0674 0.6308 0.8047 0.042 Uiso 1 1 calc R
C12 C 0.1161(2) 0.45650(18) 0.75411(10) 0.0323(3) Uani 1 1 d .
H12A H 0.1227 0.3929 0.8123 0.039 Uiso 1 1 calc R
H12B H 0.0301 0.4245 0.7228 0.039 Uiso 1 1 calc R
O13 O 0.29618(15) 0.43062(12) 0.70335(7) 0.0335(3) Uani 1 1 d .
N14 N 0.29169(18) 0.51409(15) 0.61952(8) 0.0314(3) Uani 1 1 d .
N15 N 0.3464(2) 0.64980(17) 0.60129(9) 0.0410(3) Uani 1 1 d .
N16 N 0.3359(2) 0.69077(17) 0.51649(10) 0.0432(4) Uani 1 1 d .
N17 N 0.2757(2) 0.58459(16) 0.47889(9) 0.0367(3) Uani 1 1 d .
C18 C 0.2483(2) 0.47279(17) 0.54519(9) 0.0291(3) Uani 1 1 d .
N19 N 0.19001(19) 0.33691(15) 0.55521(8) 0.0333(3) Uani 1 1 d .
N20 N 0.15683(18) 0.29442(15) 0.48102(9) 0.0337(3) Uani 1 1 d .
O21 O 0.17365(19) 0.37072(15) 0.40565(7) 0.0460(3) Uani 1 1 d .
O22 O 0.10582(19) 0.16807(15) 0.49094(9) 0.0489(3) Uani 1 1 d .
C23 C -0.2124(2) 0.20456(18) 0.73456(10) 0.0311(3) Uani 1 1 d .
N24 N -0.2267(2) 0.12317(16) 0.81475(9) 0.0433(4) Uani 1 1 d .
H24A H -0.2807 0.1678 0.8598 0.052 Uiso 1 1 calc R
H24B H -0.1821 0.0254 0.8221 0.052 Uiso 1 1 calc R
N25 N -0.1268(2) 0.13669(16) 0.66511(10) 0.0463(4) Uani 1 1 d .
H25 H -0.1189 0.1896 0.6126 0.056 Uiso 1 1 calc R
N26 N -0.0495(3) -0.02165(18) 0.67775(12) 0.0484(4) Uani 1 1 d .
H26A H -0.082(3) -0.062(3) 0.6341(15) 0.058 Uiso 1 1 d .
H26B H 0.065(3) -0.028(3) 0.6698(15) 0.058 Uiso 1 1 d .
N27 N -0.27904(19) 0.35512(15) 0.72019(8) 0.0341(3) Uani 1 1 d .
H27 H -0.2747 0.4004 0.6657 0.041 Uiso 1 1 calc R
N28 N -0.3564(2) 0.44626(16) 0.78783(9) 0.0360(3) Uani 1 1 d .
H28A H -0.465(3) 0.424(2) 0.8083(12) 0.043 Uiso 1 1 d .
H28B H -0.286(3) 0.424(2) 0.8316(13) 0.043 Uiso 1 1 d .
C29 C 0.4569(2) 0.93051(17) 0.74942(10) 0.0292(3) Uani 1 1 d .
N30 N 0.5639(2) 0.80097(15) 0.72975(9) 0.0389(3) Uani 1 1 d .
H30A H 0.5940 0.7258 0.7717 0.047 Uiso 1 1 calc R
H30B H 0.6038 0.7913 0.6749 0.047 Uiso 1 1 calc R
N31 N 0.4105(2) 1.04670(16) 0.68483(9) 0.0429(4) Uani 1 1 d .
H31 H 0.3410 1.1322 0.6970 0.051 Uiso 1 1 calc R
N32 N 0.4780(3) 1.02632(19) 0.59594(10) 0.0448(4) Uani 1 1 d .
H32A H 0.379(3) 1.048(2) 0.5660(14) 0.054 Uiso 1 1 d .
H32B H 0.539(3) 1.101(2) 0.5760(14) 0.054 Uiso 1 1 d .
N33 N 0.3945(2) 0.94678(15) 0.83369(9) 0.0375(3) Uani 1 1 d .
H33 H 0.4215 0.8721 0.8763 0.045 Uiso 1 1 calc R
N34 N 0.2838(3) 1.08800(19) 0.85204(11) 0.0492(4) Uani 1 1 d .
H34A H 0.343(3) 1.125(2) 0.8892(15) 0.059 Uiso 1 1 d .
H34B H 0.182(3) 1.073(3) 0.8816(15) 0.059 Uiso 1 1 d .

loop_
_atom_site_aniso_label
_atom_site_aniso_U_11
_atom_site_aniso_U_22
_atom_site_aniso_U_33
_atom_site_aniso_U_23
_atom_site_aniso_U_13
_atom_site_aniso_U_12
N1 0.0368(8) 0.0303(7) 0.0233(6) -0.0069(5) -0.0005(5) -0.0034(6)
N2 0.0444(9) 0.0353(8) 0.0372(8) -0.0117(6) -0.0012(6) 0.0009(6)
N3 0.0501(9) 0.0477(9) 0.0352(8) -0.0161(7) -0.0003(7) 0.0011(7)
N4 0.0413(8) 0.0465(8) 0.0274(7) -0.0115(6) -0.0007(6) -0.0031(7)
C5 0.0284(8) 0.0337(8) 0.0243(7) -0.0057(6) -0.0024(6) -0.0076(6)
N6 0.0412(8) 0.0351(7) 0.0246(7) -0.0044(5) -0.0048(6) 0.0013(6)
N7 0.0384(8) 0.0338(7) 0.0302(7) -0.0042(5) -0.0061(6) -0.0070(6)
O8 0.1119(14) 0.0570(9) 0.0273(7) -0.0102(6) -0.0224(7) 0.0186(8)
O9 0.0551(8) 0.0371(7) 0.0426(7) -0.0049(5) -0.0036(6) 0.0068(6)
O10 0.0422(7) 0.0382(6) 0.0222(5) -0.0048(4) -0.0011(4) -0.0104(5)
C11 0.0363(9) 0.0404(9) 0.0280(8) -0.0064(6) -0.0075(6) -0.0013(7)
C12 0.0349(9) 0.0381(9) 0.0246(7) -0.0052(6) -0.0014(6) -0.0094(7)
O13 0.0361(6) 0.0402(6) 0.0214(5) -0.0027(4) -0.0053(4) -0.0018(5)
N14 0.0367(8) 0.0356(7) 0.0223(6) -0.0031(5) -0.0026(5) -0.0091(6)
N15 0.0470(9) 0.0427(8) 0.0371(8) -0.0058(6) -0.0026(6) -0.0180(7)
N16 0.0525(10) 0.0419(8) 0.0371(8) -0.0027(6) -0.0014(7) -0.0177(7)
N17 0.0433(8) 0.0377(7) 0.0283(7) -0.0008(6) -0.0025(6) -0.0103(6)
C18 0.0279(8) 0.0334(8) 0.0234(7) -0.0044(6) -0.0013(6) -0.0012(6)
N19 0.0432(8) 0.0332(7) 0.0241(6) -0.0073(5) -0.0020(5) -0.0079(6)
N20 0.0333(7) 0.0373(7) 0.0301(7) -0.0111(6) -0.0002(5) -0.0035(6)
O21 0.0630(9) 0.0511(7) 0.0244(6) -0.0055(5) -0.0072(5) -0.0114(6)
O22 0.0614(9) 0.0455(7) 0.0466(7) -0.0184(6) 0.0027(6) -0.0214(6)
C23 0.0337(9) 0.0334(8) 0.0283(8) -0.0032(6) -0.0036(6) -0.0120(7)
N24 0.0638(10) 0.0336(8) 0.0291(7) 0.0002(6) -0.0002(7) -0.0089(7)
N25 0.0689(11) 0.0321(8) 0.0314(7) -0.0018(6) 0.0072(7) -0.0057(7)
N26 0.0592(11) 0.0356(8) 0.0501(10) -0.0107(7) -0.0060(8) -0.0053(8)
N27 0.0451(8) 0.0328(7) 0.0222(6) -0.0015(5) -0.0019(6) -0.0057(6)
N28 0.0417(9) 0.0382(8) 0.0274(7) -0.0069(6) -0.0033(6) -0.0049(6)
C29 0.0302(8) 0.0273(7) 0.0302(8) -0.0035(6) -0.0039(6) -0.0061(6)
N30 0.0472(9) 0.0303(7) 0.0326(7) -0.0032(6) -0.0017(6) 0.0039(6)
N31 0.0584(10) 0.0312(7) 0.0283(7) -0.0018(6) 0.0019(6) 0.0079(6)
N32 0.0547(10) 0.0445(9) 0.0277(8) 0.0001(6) 0.0012(7) -0.0015(7)
N33 0.0462(9) 0.0320(7) 0.0293(7) -0.0028(5) -0.0010(6) -0.0001(6)
N34 0.0609(11) 0.0409(9) 0.0395(9) -0.0128(7) 0.0058(8) 0.0018(8)

loop_
_atom_type_symbol
_atom_type_description
_atom_type_scat_dispersion_real
_atom_type_scat_dispersion_imag
_atom_type_scat_source
C C 0.0033 0.0016 'International Tables Vol C Tables 4.2.6.8 and 6.1.1.4'
H H 0.0000 0.0000 'International Tables Vol C Tables 4.2.6.8 and 6.1.1.4'
N N 0.0061 0.0033 'International Tables Vol C Tables 4.2.6.8 and 6.1.1.4'
O O 0.0106 0.0060 'International Tables Vol C Tables 4.2.6.8 and 6.1.1.4'

loop_
_geom_angle_atom_site_label_1
_geom_angle_atom_site_label_2
_geom_angle_atom_site_label_3
_geom_angle
N2 N1 C5 110.98(12)
N2 N1 O10 120.12(12)
C5 N1 O10 128.55(12)
N3 N2 N1 104.76(13)
N2 N3 N4 111.84(13)
C5 N4 N3 106.02(13)
N4 C5 N1 106.39(13)
N4 C5 N6 136.66(14)
N1 C5 N6 116.92(13)
N7 N6 C5 116.29(13)
O8 N7 O9 119.56(14)
O8 N7 N6 123.67(14)
O9 N7 N6 116.77(13)
N1 O10 C11 111.95(11)
O10 C11 C12 111.68(13)
O10 C11 H11A 109.3
C12 C11 H11A 109.3
O10 C11 H11B 109.3
C12 C11 H11B 109.3
H11A C11 H11B 107.9
O13 C12 C11 112.49(13)
O13 C12 H12A 109.1
C11 C12 H12A 109.1
O13 C12 H12B 109.1
C11 C12 H12B 109.1
H12A C12 H12B 107.8
N14 O13 C12 111.09(11)
N15 N14 C18 111.27(12)
N15 N14 O13 120.99(12)
C18 N14 O13 127.58(12)
N16 N15 N14 104.59(13)
N15 N16 N17 111.88(13)
C18 N17 N16 106.10(13)
N17 C18 N14 106.17(13)
N17 C18 N19 137.05(14)
N14 C18 N19 116.78(13)
N20 N19 C18 115.96(12)
O21 N20 O22 120.56(13)
O21 N20 N19 124.07(13)
O22 N20 N19 115.37(13)
N24 C23 N27 122.05(15)
N24 C23 N25 120.24(15)
N27 C23 N25 117.70(14)
C23 N24 H24A 120.0
C23 N24 H24B 120.0
H24A N24 H24B 120.0
C23 N25 N26 119.63(14)
C23 N25 H25 120.2
N26 N25 H25 120.2
N25 N26 H26A 106.8(14)
N25 N26 H26B 105.8(15)
H26A N26 H26B 108(2)
C23 N27 N28 124.53(13)
C23 N27 H27 117.7
N28 N27 H27 117.7
N27 N28 H28A 107.7(12)
N27 N28 H28B 109.7(13)
H28A N28 H28B 109.5(18)
N30 C29 N33 120.52(14)
N30 C29 N31 120.09(14)
N33 C29 N31 119.38(14)
C29 N30 H30A 120.0
C29 N30 H30B 120.0
H30A N30 H30B 120.0
C29 N31 N32 118.27(14)
C29 N31 H31 120.9
N32 N31 H31 120.9
N31 N32 H32A 105.2(14)
N31 N32 H32B 105.6(13)
H32A N32 H32B 106.4(19)
C29 N33 N34 118.75(14)
C29 N33 H33 120.6
N34 N33 H33 120.6
N33 N34 H34A 106.4(14)
N33 N34 H34B 110.1(15)
H34A N34 H34B 107(2)

loop_
_geom_bond_atom_site_label_1
_geom_bond_atom_site_label_2
_geom_bond_distance
N1 N2 1.3421(18)
N1 C5 1.3505(19)
N1 O10 1.3591(15)
N2 N3 1.294(2)
N3 N4 1.370(2)
N4 C5 1.3287(19)
C5 N6 1.370(2)
N6 N7 1.3065(18)
N7 O8 1.2312(18)
N7 O9 1.2609(17)
O10 C11 1.4573(19)
C11 C12 1.487(2)
C11 H11A 0.9700
C11 H11B 0.9700
C12 O13 1.4611(19)
C12 H12A 0.9700
C12 H12B 0.9700
O13 N14 1.3675(16)
N14 N15 1.3445(19)
N14 C18 1.3482(19)
N15 N16 1.290(2)
N16 N17 1.372(2)
N17 C18 1.3281(19)
C18 N19 1.363(2)
N19 N20 1.3209(18)
N20 O21 1.2399(17)
N20 O22 1.2549(17)
C23 N24 1.317(2)
C23 N27 1.323(2)
C23 N25 1.328(2)
N24 H24A 0.8600
N24 H24B 0.8600
N25 N26 1.401(2)
N25 H25 0.8600
N26 H26A 0.89(2)
N26 H26B 0.85(2)
N27 N28 1.4060(18)
N27 H27 0.8600
N28 H28A 0.89(2)
N28 H28B 0.88(2)
C29 N30 1.3130(19)
C29 N33 1.326(2)
C29 N31 1.327(2)
N30 H30A 0.8600
N30 H30B 0.8600
N31 N32 1.407(2)
N31 H31 0.8600
N32 H32A 0.89(2)
N32 H32B 0.88(2)
N33 N34 1.401(2)
N33 H33 0.8600
N34 H34A 0.91(2)
N34 H34B 0.87(2)

loop_
_geom_hbond_atom_site_label_D
_geom_hbond_atom_site_label_H
_geom_hbond_atom_site_label_A
_geom_hbond_distance_DH
_geom_hbond_distance_HA
_geom_hbond_distance_DA
_geom_hbond_angle_DHA
_geom_hbond_site_symmetry_A
N24 H24A O9 0.86 2.29 3.0911(19) 155.8 1_455
N25 H25 O22 0.86 2.34 2.9856(19) 132.1 .
N26 H26A O22 0.89(2) 2.31(2) 3.188(2) 168.6(19) 2_556
N27 H27 N17 0.86 2.18 2.9855(18) 155.1 2_566
N28 H28A N6 0.89(2) 2.38(2) 3.121(2) 140.7(16) 1_455
N28 H28B N4 0.88(2) 2.31(2) 3.180(2) 171.4(17) 2_567
N30 H30A O8 0.86 2.27 3.0268(19) 147.3 2_667
N30 H30B O21 0.86 2.32 3.0250(19) 139.1 2_666
N31 H31 O13 0.86 2.64 3.4067(18) 149.6 1_565
N32 H32A O22 0.89(2) 2.44(2) 3.314(2) 166.7(18) 1_565
N32 H32B N16 0.88(2) 2.43(2) 3.290(2) 163.8(19) 2_676
N33 H33 O8 0.86 2.30 3.0399(19) 144.9 2_667
N34 H34A O9 0.91(2) 2.25(2) 3.162(2) 177(2) 1_565
N34 H34B N3 0.87(2) 2.50(2) 3.102(2) 127.6(18) 2_577

loop_
_geom_torsion_atom_site_label_1
_geom_torsion_atom_site_label_2
_geom_torsion_atom_site_label_3
_geom_torsion_atom_site_label_4
_geom_torsion
C5 N1 N2 N3 -0.59(18)
O10 N1 N2 N3 -174.34(13)
N1 N2 N3 N4 0.15(19)
N2 N3 N4 C5 0.3(2)
N3 N4 C5 N1 -0.66(17)
N3 N4 C5 N6 -178.72(18)
N2 N1 C5 N4 0.80(17)
O10 N1 C5 N4 173.88(14)
N2 N1 C5 N6 179.30(13)
O10 N1 C5 N6 -7.6(2)
N4 C5 N6 N7 -7.0(3)
N1 C5 N6 N7 175.14(13)
C5 N6 N7 O8 0.6(2)
C5 N6 N7 O9 -179.46(13)
N2 N1 O10 C11 -90.37(16)
C5 N1 O10 C11 97.10(17)
N1 O10 C11 C12 -96.64(14)
O10 C11 C12 O13 -54.70(17)
C11 C12 O13 N14 -60.92(16)
C12 O13 N14 N15 98.63(16)
C12 O13 N14 C18 -86.39(17)
C18 N14 N15 N16 0.13(18)
O13 N14 N15 N16 175.86(13)
N14 N15 N16 N17 -0.08(19)
N15 N16 N17 C18 0.0(2)
N16 N17 C18 N14 0.08(17)
N16 N17 C18 N19 179.64(18)
N15 N14 C18 N17 -0.13(18)
O13 N14 C18 N17 -175.51(14)
N15 N14 C18 N19 -179.80(13)
O13 N14 C18 N19 4.8(2)
N17 C18 N19 N20 3.7(3)
N14 C18 N19 N20 -176.73(13)
C18 N19 N20 O21 -0.9(2)
C18 N19 N20 O22 179.02(14)
N24 C23 N25 N26 -0.9(3)
N27 C23 N25 N26 178.16(16)
N24 C23 N27 N28 5.8(3)
N25 C23 N27 N28 -173.26(15)
N30 C29 N31 N32 0.3(2)
N33 C29 N31 N32 -179.79(16)
N30 C29 N33 N34 178.68(16)
N31 C29 N33 N34 -1.2(2)
